data_1560477
loop_
_publ_author_name
'Wang, Xiao-Bing'
'Lu, Wen-Guan'
'Zhong, Di-Chang'

_publ_section_title
;
 Two Zinc(II) metal-organic frameworks with mixed ligands of
 5-amino-tetrazolate and l,2,4,5-benzenetetracarboxylate: Synthesis,
 structural diversity and photoluminescent properties
;
_journal_name_full 'Journal of Solid State Chemistry'
_journal_page_first 83
_journal_page_last 89
_journal_paper_doi 10.1016/j.jssc.2016.11.005
_journal_volume 250
_journal_year 2017
_chemical_formula_sum 'C21 H31 N13 O13 Zn3'
_chemical_formula_weight 869.72
_space_group_IT_number 11
_space_group_name_Hall '-P 2yb'
_space_group_name_H-M_alt 'P 1 21/m 1'
_symmetry_cell_setting monoclinic
_symmetry_space_group_name_H-M 'P 1 21/m 1'
_atom_sites_solution_hydrogens geom
_atom_sites_solution_primary direct
_atom_sites_solution_secondary difmap
_cell_angle_alpha 90.00
_cell_angle_beta 109.985(3)
_cell_angle_gamma 90.00
_cell_formula_units_Z 4
_cell_length_a 10.2293(3)
_cell_length_b 34.4803(10)
_cell_length_c 10.7355(3)
_cell_measurement_reflns_used 5211
_cell_measurement_temperature 150(2)
_cell_measurement_theta_max 30.6992
_cell_measurement_theta_min 2.3579
_cell_volume 3558.50(19)
_computing_cell_refinement 'Bruker FRAMBO'
_computing_data_collection 'Bruker FRAMBO'
_computing_data_reduction 'Bruker SAINT'
_computing_molecular_graphics 'Bruker SHELXTL'
_computing_publication_material 'Bruker SHELXTL'
_computing_structure_refinement 'SHELXL-97 (Sheldrick, 1997)'
_computing_structure_solution 'SHELXS-97 (Sheldrick, 1990)'
_diffrn_ambient_temperature 150(2)
_diffrn_detector_area_resol_mean 10.5058
_diffrn_measured_fraction_theta_full 0.985
_diffrn_measured_fraction_theta_max 0.985
_diffrn_measurement_device_type 'Xcalibur, Atlas, Gemini ultra'
_diffrn_measurement_method 'omega scans'
_diffrn_radiation_monochromator graphite
_diffrn_radiation_source 'Enhance (Mo) X-ray Source'
_diffrn_radiation_type MoK\a
_diffrn_radiation_wavelength 0.71073
_diffrn_reflns_av_R_equivalents 0.0327
_diffrn_reflns_av_sigmaI/netI 0.0987
_diffrn_reflns_limit_h_max 13
_diffrn_reflns_limit_h_min -9
_diffrn_reflns_limit_k_max 32
_diffrn_reflns_limit_k_min -45
_diffrn_reflns_limit_l_max 14
_diffrn_reflns_limit_l_min -12
_diffrn_reflns_number 16580
_diffrn_reflns_theta_full 28.00
_diffrn_reflns_theta_max 28.00
_diffrn_reflns_theta_min 2.69
_exptl_absorpt_coefficient_mu 2.078
_exptl_absorpt_correction_T_max 0.6141
_exptl_absorpt_correction_T_min 0.5217
_exptl_absorpt_correction_type multi-scan
_exptl_absorpt_process_details
;
CrysAlisPro, Agilent Technologies,
Version 1.171.35.21 (release 20-01-2012 CrysAlis171 .NET)
(compiled Jan 23 2012,18:06:46)
Empirical absorption correction using spherical harmonics,
 implemented in SCALE3 ABSPACK scaling algorithm.
;
_exptl_crystal_colour colorless
_exptl_crystal_density_diffrn 1.595
_exptl_crystal_description block
_exptl_crystal_F_000 1740
_exptl_crystal_size_max 0.36
_exptl_crystal_size_mid 0.30
_exptl_crystal_size_min 0.26
_refine_diff_density_max 0.805
_refine_diff_density_min -0.746
_refine_diff_density_rms 0.131
_refine_ls_extinction_method none
_refine_ls_goodness_of_fit_ref 1.091
_refine_ls_hydrogen_treatment constr
_refine_ls_matrix_type full
_refine_ls_number_parameters 562
_refine_ls_number_reflns 8599
_refine_ls_number_restraints 32
_refine_ls_restrained_S_all 1.121
_refine_ls_R_factor_all 0.0866
_refine_ls_R_factor_gt 0.0646
_refine_ls_shift/su_max 0.000
_refine_ls_shift/su_mean 0.000
_refine_ls_structure_factor_coef Fsqd
_refine_ls_weighting_details 'calc w=1/[\s^2^(Fo^2^)+(0.0341P)^2^+20.8360P] where P=(Fo^2^+2Fc^2^)/3'
_refine_ls_weighting_scheme calc
_refine_ls_wR_factor_gt 0.1332
_refine_ls_wR_factor_ref 0.1437
_reflns_number_gt 6741
_reflns_number_total 8599
_reflns_threshold_expression >2sigma(I)
_cod_data_source_file JSSC-2017-250-83.cif
_cod_data_source_block 1
_cod_depositor_comments
;
The following automatic conversions were performed:

data item '_symmetry_cell_setting' value 'Monoclinic' was changed to
'monoclinic' in accordance with the built-in table derived from the
CIF Core dictionary named 'cif_core.dic' version 2.4.5 last updated
on 2014-11-21.

Automatic conversion script
Id: cif_fix_values 8369 2020-08-20 11:38:08Z andrius 
;
_cod_original_cell_volume 3558.49(18)
_cod_original_sg_symbol_H-M P2(1)/m
_cod_database_code 1560477

loop_
_symmetry_equiv_pos_as_xyz
'x, y, z'
'-x, y+1/2, -z'
'-x, -y, -z'
'x, -y-1/2, z'

loop_
_atom_site_label
_atom_site_type_symbol
_atom_site_fract_x
_atom_site_fract_y
_atom_site_fract_z
_atom_site_U_iso_or_equiv
_atom_site_adp_type
_atom_site_occupancy
_atom_site_symmetry_multiplicity
_atom_site_calc_flag
_atom_site_refinement_flags
_atom_site_disorder_assembly
_atom_site_disorder_group
O2W O 0.7678(16) 0.0145(5) 0.5338(16) 0.167(6) Uani 0.80 1 d PU . .
O2A O 0.513(16) 0.016(4) 0.451(13) 0.155(10) Uani 0.10 1 d PU . .
O2'W O 0.575(3) -0.0053(10) 0.478(4) 0.155(10) Uani 0.40 1 d PU . .
O2B O 0.507(6) -0.0249(17) 0.348(6) 0.154(10) Uiso 0.20 1 d PU . .
C14 C 0.1556(10) 0.0208(2) 0.7502(10) 0.0389(10) Uani 0.415(6) 1 d PDU A 1
H14A H 0.0780 0.0325 0.6849 0.047 Uiso 0.415(6) 1 calc PR A 1
C15 C 0.2971(13) -0.0398(4) 0.8519(14) 0.0449(15) Uani 0.415(6) 1 d PDU A 1
H15A H 0.3689 -0.0204 0.8929 0.067 Uiso 0.415(6) 1 calc PR A 1
H15B H 0.3341 -0.0593 0.8062 0.067 Uiso 0.415(6) 1 calc PR A 1
H15C H 0.2691 -0.0525 0.9206 0.067 Uiso 0.415(6) 1 calc PR A 1
C16 C 0.0750(14) -0.0461(4) 0.6599(14) 0.0451(18) Uani 0.415(6) 1 d PDU A 1
H16A H 0.0564 -0.0689 0.7057 0.068 Uiso 0.415(6) 1 calc PR A 1
H16B H 0.1130 -0.0544 0.5919 0.068 Uiso 0.415(6) 1 calc PR A 1
H16C H -0.0118 -0.0318 0.6180 0.068 Uiso 0.415(6) 1 calc PR A 1
O9 O 0.2471(4) 0.04104(13) 0.8369(4) 0.0366(7) Uani 0.415(6) 1 d PDU A 1
N11 N 0.1762(11) -0.0208(3) 0.7563(11) 0.0412(12) Uani 0.415(6) 1 d PDU A 1
C14' C 0.3587(7) 0.0312(2) 0.8173(11) 0.0396(9) Uani 0.585(6) 1 d PDU A 2
H14B H 0.4111 0.0489 0.7856 0.047 Uiso 0.585(6) 1 calc PR A 2
C15' C 0.3277(12) -0.0374(3) 0.8998(13) 0.0471(15) Uani 0.585(6) 1 d PDU A 2
H15D H 0.2467 -0.0252 0.9127 0.071 Uiso 0.585(6) 1 calc PR A 2
H15E H 0.3907 -0.0471 0.9849 0.071 Uiso 0.585(6) 1 calc PR A 2
H15F H 0.2968 -0.0590 0.8374 0.071 Uiso 0.585(6) 1 calc PR A 2
C16' C 0.5296(10) -0.0216(3) 0.8277(13) 0.0508(16) Uani 0.585(6) 1 d PDU A 2
H16D H 0.5723 0.0004 0.7984 0.076 Uiso 0.585(6) 1 calc PR A 2
H16E H 0.5083 -0.0421 0.7604 0.076 Uiso 0.585(6) 1 calc PR A 2
H16F H 0.5942 -0.0316 0.9116 0.076 Uiso 0.585(6) 1 calc PR A 2
O9' O 0.2471(4) 0.04104(13) 0.8369(4) 0.0366(7) Uani 0.585(6) 1 d PDU A 2
N11' N 0.4004(8) -0.0088(2) 0.8466(10) 0.0435(11) Uani 0.585(6) 1 d PDU A 2
O1W O -0.051(2) -0.0017(7) 0.506(3) 0.079(6) Uani 0.30 1 d PU . 2
O1'W O 0.015(4) -0.0282(10) 0.576(4) 0.076(6) Uani 0.20 1 d PU . 2
C1 C -0.4295(5) 0.11748(17) 0.5246(5) 0.0238(10) Uani 1 1 d U . .
C2 C 0.0446(5) 0.13250(18) 0.4472(5) 0.0232(10) Uani 1 1 d U . .
C3 C 0.0215(5) 0.17776(14) 0.8453(5) 0.0161(10) Uani 1 1 d . . .
C4 C 0.0421(5) 0.21492(15) 0.9222(5) 0.0160(10) Uani 1 1 d . . .
C5 C 0.1095(5) 0.21496(14) 1.0602(5) 0.0165(10) Uani 1 1 d . . .
C6 C 0.1325(6) 0.17782(15) 1.1383(5) 0.0188(11) Uani 1 1 d . . .
C7 C 0.0071(8) 0.2500 0.8549(7) 0.0176(14) Uani 1 2 d S . .
H7 H -0.0412 0.2500 0.7620 0.021 Uiso 1 2 calc SR . .
C8 C 0.1433(8) 0.2500 1.1282(7) 0.0191(15) Uani 1 2 d S . .
H8 H 0.1898 0.2500 1.2215 0.023 Uiso 1 2 calc SR . .
C9 C -0.0967(5) 0.06999(15) 0.8426(5) 0.0152(10) Uani 1 1 d . . .
C10 C -0.0394(5) 0.03481(14) 0.9279(5) 0.0147(9) Uani 1 1 d . . .
C11 C -0.1100(5) 0.00008(14) 0.8823(5) 0.0153(10) Uani 1 1 d . . .
H11 H -0.1855 0.0001 0.8007 0.018 Uiso 1 1 calc R . .
C12 C -0.0736(5) -0.03457(15) 0.9523(5) 0.0162(10) Uani 1 1 d . . .
C13 C -0.1584(5) -0.06995(14) 0.8925(5) 0.0158(10) Uani 1 1 d . . .
C17 C 0.4312(6) 0.14330(17) 0.9929(6) 0.0274(10) Uani 1 1 d U . .
H17 H 0.3674 0.1504 1.0358 0.033 Uiso 1 1 calc R . .
C18 C 0.6568(8) 0.1519(3) 0.9715(9) 0.0590(19) Uani 1 1 d U . .
H18A H 0.6502 0.1244 0.9470 0.088 Uiso 1 1 calc R . .
H18B H 0.7492 0.1572 1.0361 0.088 Uiso 1 1 calc R . .
H18C H 0.6420 0.1678 0.8923 0.088 Uiso 1 1 calc R . .
C19 C 0.5835(8) 0.1925(2) 1.1278(8) 0.0540(18) Uani 1 1 d U . .
H19A H 0.6049 0.2163 1.0885 0.081 Uiso 1 1 calc R . .
H19B H 0.6638 0.1852 1.2051 0.081 Uiso 1 1 calc R . .
H19C H 0.5028 0.1970 1.1554 0.081 Uiso 1 1 calc R . .
N1 N -0.3014(4) 0.11731(14) 0.5184(4) 0.0234(9) Uani 1 1 d U . .
N2 N -0.3206(5) 0.11653(19) 0.3866(5) 0.0401(11) Uani 1 1 d U . .
N3 N -0.4521(5) 0.11611(19) 0.3191(5) 0.0410(11) Uani 1 1 d U . .
N4 N -0.5255(4) 0.11689(15) 0.4041(4) 0.0235(9) Uani 1 1 d U . .
N5 N -0.4540(5) 0.12172(19) 0.6402(5) 0.0413(13) Uani 1 1 d U . .
H5A H -0.3789 0.1129 0.7079 0.062 Uiso 1 1 d R . .
H5B H -0.5301 0.1074 0.6359 0.062 Uiso 1 1 d R . .
N6 N 0.0303(4) 0.12419(14) 0.5648(4) 0.0198(8) Uani 1 1 d U . .
N7 N 0.1562(4) 0.11135(13) 0.6432(4) 0.0178(8) Uani 1 1 d U A .
N8 N 0.2426(4) 0.11134(13) 0.5790(4) 0.0183(8) Uani 1 1 d U . .
N9 N 0.1763(4) 0.12455(13) 0.4543(4) 0.0185(8) Uani 1 1 d U . .
N10 N -0.0563(5) 0.14633(19) 0.3407(5) 0.0433(13) Uani 1 1 d U . .
H10A H -0.1338 0.1315 0.3252 0.065 Uiso 1 1 d R . .
H10B H -0.0276 0.1452 0.2694 0.065 Uiso 1 1 d R . .
N12 N 0.5519(5) 0.16103(16) 1.0293(5) 0.0353(11) Uani 1 1 d U . .
O1 O 0.1235(4) 0.15594(10) 0.8670(3) 0.0186(7) Uani 1 1 d . A .
O2 O -0.0984(4) 0.17244(10) 0.7576(4) 0.0235(8) Uani 1 1 d . . .
O3 O 0.0317(4) 0.15520(11) 1.1202(4) 0.0243(8) Uani 1 1 d . . .
O4 O 0.2541(4) 0.17227(11) 1.2234(4) 0.0242(8) Uani 1 1 d . . .
O5 O -0.0236(3) 0.08396(10) 0.7772(3) 0.0179(7) Uani 1 1 d . A .
O6 O -0.2144(4) 0.08145(11) 0.8311(4) 0.0260(9) Uani 1 1 d . . .
O7 O -0.1881(4) -0.07359(10) 0.7688(3) 0.0195(8) Uani 1 1 d . . .
O8 O -0.1993(4) -0.09288(10) 0.9607(3) 0.0188(7) Uani 1 1 d . . .
O10 O 0.3947(4) 0.11776(11) 0.9056(4) 0.0231(8) Uani 1 1 d U A .
Zn1 Zn -0.11793(6) 0.126130(18) 0.64898(6) 0.01738(14) Uani 1 1 d . . .
Zn2 Zn 0.19428(6) 0.097944(17) 0.84884(6) 0.01555(14) Uani 1 1 d . . .
Zn3 Zn 0.26865(5) 0.122792(17) 0.31482(5) 0.01348(13) Uani 1 1 d . . .
N13 N 0.2635(10) 0.2500 0.6721(10) 0.054(2) Uani 1 2 d SDU . .
O11 O 0.4486(18) 0.2500 0.8637(18) 0.173(7) Uani 1 2 d SDU . .
C22 C 0.167(2) 0.2251(5) 0.579(2) 0.094(7) Uani 0.50 1 d PDU . .
H22A H 0.1067 0.2398 0.5059 0.140 Uiso 0.50 1 d PR . .
H22B H 0.2189 0.2068 0.5473 0.140 Uiso 0.50 1 d PR . .
H22C H 0.1125 0.2116 0.6223 0.140 Uiso 0.50 1 d PR . .
C20 C 0.3521(19) 0.2309(5) 0.7800(18) 0.109(9) Uani 0.50 1 d PDU . .
H20A H 0.3436 0.2035 0.7898 0.131 Uiso 0.50 1 d PR . .
C21 C 0.271(2) 0.2888(3) 0.655(2) 0.087(6) Uani 0.50 1 d PDU . .
H21A H 0.3425 0.2993 0.7310 0.130 Uiso 0.50 1 d PR . .
H21B H 0.2942 0.2939 0.5769 0.130 Uiso 0.50 1 d PR . .
H21C H 0.1838 0.3008 0.6461 0.130 Uiso 0.50 1 d PR . .
O12 O 0.7941(15) 0.1947(4) 0.4841(14) 0.083(4) Uani 0.50 1 d PDU . .
N14 N 0.6738(14) 0.2500 0.5181(12) 0.085(4) Uani 1 2 d SDU . .
C25 C 0.601(3) 0.2299(5) 0.587(2) 0.117(9) Uani 0.50 1 d PDU . .
H25A H 0.5451 0.2500 0.6145 0.175 Uiso 1 2 d SR . .
H25B H 0.5433 0.2102 0.5322 0.175 Uiso 0.50 1 d PR . .
H25C H 0.6682 0.2182 0.6631 0.175 Uiso 0.50 1 d PR . .
C24 C 0.695(2) 0.2889(4) 0.521(2) 0.099(8) Uani 0.50 1 d PDU . .
H24A H 0.7451 0.2976 0.4654 0.149 Uiso 0.50 1 d PR . .
H24B H 0.6051 0.3009 0.4938 0.149 Uiso 0.50 1 d PR . .
H24C H 0.7460 0.2960 0.6116 0.149 Uiso 0.50 1 d PR . .
C23 C 0.767(2) 0.2307(5) 0.470(2) 0.114(9) Uani 0.50 1 d PDU . .
H23A H 0.8106 0.2449 0.4173 0.137 Uiso 0.50 1 d PR . .

loop_
_atom_site_aniso_label
_atom_site_aniso_U_11
_atom_site_aniso_U_22
_atom_site_aniso_U_33
_atom_site_aniso_U_23
_atom_site_aniso_U_13
_atom_site_aniso_U_12
O2W 0.170(7) 0.172(7) 0.164(7) 0.006(5) 0.061(5) -0.002(5)
O2A 0.154(11) 0.155(11) 0.155(11) 0.000(4) 0.053(5) 0.000(4)
O2'W 0.155(10) 0.155(10) 0.155(10) -0.001(3) 0.053(5) 0.000(3)
C14 0.0390(14) 0.0395(13) 0.0389(14) -0.0014(11) 0.0142(11) 0.0002(11)
C15 0.0459(19) 0.0428(18) 0.044(2) -0.0004(16) 0.0133(14) 0.0023(15)
C16 0.045(2) 0.043(2) 0.046(2) -0.0029(18) 0.0143(15) -0.0017(18)
O9 0.0373(10) 0.0373(10) 0.0365(10) -0.0011(8) 0.0144(8) 0.0008(8)
N11 0.0415(17) 0.0400(14) 0.0422(17) -0.0018(13) 0.0144(13) 0.0003(13)
C14' 0.0394(13) 0.0404(13) 0.0396(14) -0.0018(11) 0.0143(11) 0.0012(11)
C15' 0.049(2) 0.0437(19) 0.047(2) 0.0000(16) 0.0139(15) 0.0009(16)
C16' 0.049(2) 0.050(2) 0.054(2) -0.0027(18) 0.0181(17) 0.0064(15)
O9' 0.0373(10) 0.0373(10) 0.0365(10) -0.0011(8) 0.0144(8) 0.0008(8)
N11' 0.0435(15) 0.0420(14) 0.0442(16) -0.0019(13) 0.0140(12) 0.0036(11)
O1W 0.079(7) 0.078(7) 0.077(7) -0.005(4) 0.022(4) -0.001(4)
O1'W 0.077(7) 0.074(7) 0.075(7) -0.001(4) 0.022(4) -0.004(4)
C1 0.0160(18) 0.037(2) 0.0169(18) 0.0007(18) 0.0036(15) -0.0006(18)
C2 0.0140(17) 0.040(2) 0.0179(18) 0.0060(17) 0.0081(15) 0.0010(18)
C3 0.018(2) 0.018(2) 0.012(2) 0.0030(18) 0.0046(19) -0.001(2)
C4 0.014(2) 0.019(2) 0.015(2) 0.0027(19) 0.0051(19) 0.002(2)
C5 0.019(2) 0.015(2) 0.015(2) 0.0026(19) 0.006(2) 0.002(2)
C6 0.027(3) 0.020(3) 0.012(2) 0.0059(19) 0.010(2) 0.008(2)
C7 0.022(4) 0.016(3) 0.015(3) 0.000 0.007(3) 0.000
C8 0.023(4) 0.023(4) 0.011(3) 0.000 0.005(3) 0.000
C9 0.015(2) 0.021(2) 0.009(2) -0.0021(18) 0.0034(18) -0.002(2)
C10 0.014(2) 0.017(2) 0.014(2) 0.0019(19) 0.0061(19) 0.0023(19)
C11 0.013(2) 0.022(3) 0.009(2) 0.0005(18) 0.0007(18) -0.0011(19)
C12 0.018(2) 0.019(2) 0.013(2) -0.0026(19) 0.007(2) 0.001(2)
C13 0.017(2) 0.017(2) 0.012(2) 0.0009(18) 0.0027(19) 0.004(2)
C17 0.024(2) 0.032(2) 0.024(2) -0.0025(18) 0.0048(18) 0.0040(18)
C18 0.041(3) 0.075(4) 0.063(4) -0.017(3) 0.021(3) -0.010(3)
C19 0.049(3) 0.046(3) 0.055(3) -0.015(3) 0.002(3) -0.003(3)
N1 0.0153(16) 0.038(2) 0.0166(17) -0.0028(17) 0.0056(14) -0.0020(17)
N2 0.0221(18) 0.075(3) 0.0234(19) -0.005(2) 0.0082(16) 0.000(2)
N3 0.0219(18) 0.079(3) 0.0237(18) -0.005(2) 0.0094(16) 0.002(2)
N4 0.0146(16) 0.040(2) 0.0160(17) -0.0008(17) 0.0052(14) -0.0007(17)
N5 0.023(2) 0.079(3) 0.023(2) 0.004(2) 0.0089(18) 0.001(2)
N6 0.0121(16) 0.033(2) 0.0137(16) 0.0028(16) 0.0041(13) 0.0020(16)
N7 0.0132(16) 0.0278(19) 0.0137(16) 0.0008(15) 0.0063(13) 0.0003(15)
N8 0.0148(16) 0.0290(19) 0.0128(16) 0.0017(15) 0.0068(13) 0.0008(15)
N9 0.0144(16) 0.0303(19) 0.0117(16) 0.0012(15) 0.0059(13) 0.0004(16)
N10 0.025(2) 0.081(3) 0.028(2) 0.021(2) 0.0134(19) 0.012(2)
N12 0.028(2) 0.037(2) 0.036(2) -0.0056(19) 0.0045(18) -0.0031(18)
O1 0.0177(17) 0.0206(18) 0.0165(18) -0.0024(14) 0.0045(14) 0.0020(15)
O2 0.0194(19) 0.0181(19) 0.026(2) -0.0030(15) -0.0007(16) 0.0009(15)
O3 0.031(2) 0.024(2) 0.0208(19) 0.0047(16) 0.0128(17) -0.0015(17)
O4 0.027(2) 0.026(2) 0.0160(18) 0.0038(15) 0.0013(16) 0.0049(17)
O5 0.0132(16) 0.0235(19) 0.0154(17) 0.0021(14) 0.0028(14) -0.0028(15)
O6 0.0193(19) 0.030(2) 0.031(2) 0.0131(17) 0.0104(17) 0.0088(17)
O7 0.0243(19) 0.0202(18) 0.0115(17) -0.0018(14) 0.0029(14) -0.0044(15)
O8 0.0208(18) 0.0218(19) 0.0137(17) 0.0003(14) 0.0058(14) -0.0027(15)
O10 0.0170(16) 0.0294(18) 0.0216(17) -0.0042(14) 0.0049(14) 0.0000(14)
Zn1 0.0107(3) 0.0298(3) 0.0117(3) -0.0032(2) 0.0039(2) -0.0021(2)
Zn2 0.0139(3) 0.0204(3) 0.0120(3) 0.0004(2) 0.0039(2) 0.0002(2)
Zn3 0.0104(3) 0.0210(3) 0.0087(2) -0.0003(2) 0.0029(2) -0.0010(2)
N13 0.058(4) 0.051(4) 0.052(4) 0.000 0.017(3) 0.000
O11 0.173(8) 0.173(8) 0.167(8) 0.000 0.052(5) 0.000
C22 0.092(8) 0.094(8) 0.093(8) -0.003(5) 0.031(5) -0.006(5)
C20 0.109(10) 0.107(10) 0.110(10) 0.002(5) 0.035(6) -0.004(5)
C21 0.090(8) 0.082(8) 0.088(8) 0.000(5) 0.030(5) 0.004(5)
O12 0.083(6) 0.087(6) 0.083(6) -0.012(4) 0.035(4) 0.003(4)
N14 0.097(6) 0.077(5) 0.081(5) 0.000 0.032(4) 0.000
C25 0.115(10) 0.117(10) 0.120(10) 0.001(5) 0.042(6) -0.003(5)
C24 0.101(9) 0.094(9) 0.101(9) 0.004(5) 0.032(5) -0.002(5)
C23 0.117(10) 0.112(10) 0.113(10) 0.003(5) 0.039(6) -0.001(5)

loop_
_atom_type_symbol
_atom_type_description
_atom_type_scat_dispersion_real
_atom_type_scat_dispersion_imag
_atom_type_scat_source
C C 0.0033 0.0016 'International Tables Vol C Tables 4.2.6.8 and 6.1.1.4'
H H 0.0000 0.0000 'International Tables Vol C Tables 4.2.6.8 and 6.1.1.4'
N N 0.0061 0.0033 'International Tables Vol C Tables 4.2.6.8 and 6.1.1.4'
O O 0.0106 0.0060 'International Tables Vol C Tables 4.2.6.8 and 6.1.1.4'
Zn Zn 0.2839 1.4301 'International Tables Vol C Tables 4.2.6.8 and 6.1.1.4'

loop_
_geom_angle_atom_site_label_1
_geom_angle_atom_site_label_2
_geom_angle_atom_site_label_3
_geom_angle
_geom_angle_site_symmetry_1
_geom_angle_site_symmetry_3
O2'W O2A O2'W 96(10) . 3_656
O2'W O2A O2A 60(9) . 3_656
O2'W O2A O2A 36(7) 3_656 3_656
O2'W O2A O2B 56(8) . .
O2'W O2A O2B 103(7) 3_656 .
O2A O2A O2B 83(10) 3_656 .
O2A O2'W O2A 84(10) . 3_656
O2A O2'W O2B 91(9) . .
O2A O2'W O2B 102(6) 3_656 .
O2A O2'W O2'W 52(9) . 3_656
O2A O2'W O2'W 32(6) 3_656 3_656
O2B O2'W O2'W 100(4) . 3_656
O2'W O2B O2A 32(4) . .
O9 C14 N11 116.7(8) . .
O9 C14 H14A 121.7 . .
N11 C14 H14A 121.7 . .
C14 O9 Zn2 115.2(5) . .
C14 N11 C15 123.4(7) . .
C14 N11 C16 119.9(7) . .
C15 N11 C16 116.7(4) . .
N11' C14' H14B 122.2 . .
N11' C15' H15D 109.5 . .
N11' C15' H15E 109.5 . .
H15D C15' H15E 109.5 . .
N11' C15' H15F 109.5 . .
H15D C15' H15F 109.5 . .
H15E C15' H15F 109.5 . .
N11' C16' H16D 109.5 . .
N11' C16' H16E 109.5 . .
H16D C16' H16E 109.5 . .
N11' C16' H16F 109.5 . .
H16D C16' H16F 109.5 . .
H16E C16' H16F 109.5 . .
C14' N11' C15' 125.1(6) . .
C14' N11' C16' 117.8(6) . .
C15' N11' C16' 117.0(4) . .
O1W O1W O1'W 79(3) 3_556 .
O1W O1W O1'W 55(2) 3_556 3_556
O1'W O1W O1'W 134(2) . 3_556
O1W O1'W O1W 46(2) . 3_556
N4 C1 N1 111.3(5) . .
N4 C1 N5 125.9(5) . .
N1 C1 N5 122.6(5) . .
N10 C2 N6 125.2(5) . .
N10 C2 N9 125.7(5) . .
N6 C2 N9 109.2(4) . .
O1 C3 O2 125.7(5) . .
O1 C3 C4 117.6(4) . .
O2 C3 C4 116.5(4) . .
C7 C4 C5 119.6(5) . .
C7 C4 C3 119.6(5) . .
C5 C4 C3 120.5(4) . .
C8 C5 C4 119.9(5) . .
C8 C5 C6 118.8(5) . .
C4 C5 C6 120.9(5) . .
O3 C6 O4 124.4(5) . .
O3 C6 C5 118.6(5) . .
O4 C6 C5 116.9(5) . .
C4 C7 C4 120.7(7) . 4_565
C4 C7 H7 119.6 . .
C4 C7 H7 119.6 4_565 .
C5 C8 C5 120.3(7) . 4_565
C5 C8 H8 119.8 . .
C5 C8 H8 119.8 4_565 .
O6 C9 O5 123.9(5) . .
O6 C9 C10 118.7(4) . .
O5 C9 C10 117.1(4) . .
C11 C10 C12 118.7(4) . 3_557
C11 C10 C9 115.4(4) . .
C12 C10 C9 125.9(4) 3_557 .
C12 C11 C10 122.4(5) . .
C12 C11 H11 118.8 . .
C10 C11 H11 118.8 . .
C11 C12 C10 118.9(5) . 3_557
C11 C12 C13 117.1(4) . .
C10 C12 C13 124.0(4) 3_557 .
O8 C13 O7 123.2(5) . .
O8 C13 C12 121.6(4) . .
O7 C13 C12 115.2(4) . .
O10 C17 N12 124.2(6) . .
O10 C17 H17 117.9 . .
N12 C17 H17 117.9 . .
N12 C18 H18A 109.5 . .
N12 C18 H18B 109.5 . .
H18A C18 H18B 109.5 . .
N12 C18 H18C 109.5 . .
H18A C18 H18C 109.5 . .
H18B C18 H18C 109.5 . .
N12 C19 H19A 109.5 . .
N12 C19 H19B 109.5 . .
H19A C19 H19B 109.5 . .
N12 C19 H19C 109.5 . .
H19A C19 H19C 109.5 . .
H19B C19 H19C 109.5 . .
C1 N1 N2 104.9(4) . .
C1 N1 Zn1 133.3(4) . .
N2 N1 Zn1 120.8(3) . .
N3 N2 N1 109.6(5) . .
N2 N3 N4 109.3(5) . .
C1 N4 N3 105.0(4) . .
C1 N4 Zn3 140.3(4) . 1_455
N3 N4 Zn3 114.2(3) . 1_455
C1 N5 H5A 109.0 . .
C1 N5 H5B 108.5 . .
H5A N5 H5B 109.5 . .
N7 N6 C2 105.5(4) . .
N7 N6 Zn1 115.8(3) . .
C2 N6 Zn1 138.7(4) . .
N8 N7 N6 110.4(4) . .
N8 N7 Zn2 128.9(3) . .
N6 N7 Zn2 120.5(3) . .
N7 N8 N9 108.9(4) . .
C2 N9 N8 106.0(4) . .
C2 N9 Zn3 132.2(3) . .
N8 N9 Zn3 121.2(3) . .
C2 N10 H10A 109.0 . .
C2 N10 H10B 109.1 . .
H10A N10 H10B 109.5 . .
C17 N12 C18 122.1(6) . .
C17 N12 C19 120.7(6) . .
C18 N12 C19 117.2(6) . .
C3 O1 Zn2 146.2(3) . .
C3 O2 Zn1 115.8(3) . .
C6 O4 Zn3 112.2(3) . 1_556
C9 O5 Zn1 114.4(3) . .
C9 O5 Zn2 128.0(3) . .
Zn1 O5 Zn2 106.23(15) . .
C13 O7 Zn3 118.6(3) . 3_556
C13 O8 Zn2 138.4(3) . 3_557
C17 O10 Zn2 118.2(4) . .
N1 Zn1 O2 115.85(18) . .
N1 Zn1 O5 120.01(18) . .
O2 Zn1 O5 104.85(15) . .
N1 Zn1 N6 111.15(18) . .
O2 Zn1 N6 110.94(18) . .
O5 Zn1 N6 91.39(16) . .
O8 Zn2 O10 92.89(14) 3_557 .
O8 Zn2 O9 93.68(16) 3_557 .
O10 Zn2 O9 94.57(16) . .
O8 Zn2 O5 90.43(14) 3_557 .
O10 Zn2 O5 172.89(15) . .
O9 Zn2 O5 91.49(16) . .
O8 Zn2 N7 168.68(15) 3_557 .
O10 Zn2 N7 92.60(15) . .
O9 Zn2 N7 95.74(17) . .
O5 Zn2 N7 83.08(14) . .
O8 Zn2 O1 83.27(14) 3_557 .
O10 Zn2 O1 89.80(14) . .
O9 Zn2 O1 174.80(15) . .
O5 Zn2 O1 84.34(13) . .
N7 Zn2 O1 86.86(15) . .
O4 Zn3 O7 125.33(15) 1_554 3_556
O4 Zn3 N4 102.51(18) 1_554 1_655
O7 Zn3 N4 109.81(18) 3_556 1_655
O4 Zn3 N9 111.82(17) 1_554 .
O7 Zn3 N9 97.76(17) 3_556 .
N4 Zn3 N9 109.17(17) 1_655 .
C21 N13 C21 161(2) 4_565 .
C21 N13 C20 122.3(12) 4_565 4_565
C21 N13 C20 65.8(12) . 4_565
C21 N13 C20 65.8(12) 4_565 .
C21 N13 C20 122.3(12) . .
C20 N13 C20 57.3(15) 4_565 .
C21 N13 C22 51.0(11) 4_565 .
C21 N13 C22 123.9(14) . .
C20 N13 C22 168.5(14) 4_565 .
C20 N13 C22 113.8(9) . .
C21 N13 C22 123.9(15) 4_565 4_565
C21 N13 C22 51.0(11) . 4_565
C20 N13 C22 113.8(9) 4_565 4_565
C20 N13 C22 168.5(14) . 4_565
C22 N13 C22 74.0(18) . 4_565
C20 O11 C20 62.4(19) . 4_565
C21 C22 N13 61.6(8) 4_565 .
C21 C22 C22 113.7(10) 4_565 4_565
N13 C22 C22 53.0(9) . 4_565
C21 C22 H22A 160.1 4_565 .
N13 C22 H22A 110.8 . .
C22 C22 H22A 58.3 4_565 .
C21 C22 H22B 60.4 4_565 .
N13 C22 H22B 108.1 . .
C22 C22 H22B 131.2 4_565 .
H22A C22 H22B 109.5 . .
C21 C22 H22C 90.3 4_565 .
N13 C22 H22C 109.5 . .
C22 C22 H22C 119.2 4_565 .
H22A C22 H22C 109.5 . .
H22B C22 H22C 109.5 . .
O11 C20 C20 58.8(10) . 4_565
O11 C20 N13 118.8(16) . .
C20 C20 N13 61.4(7) 4_565 .
O11 C20 C21 160(2) . 4_565
C20 C20 C21 117.4(9) 4_565 4_565
N13 C20 C21 56.7(7) . 4_565
O11 C20 H20A 120.7 . .
C20 C20 H20A 170.5 4_565 .
N13 C20 H20A 120.5 . .
C21 C20 H20A 66.6 4_565 .
C22 C21 N13 67.4(10) 4_565 .
C22 C21 C20 121.5(15) 4_565 4_565
N13 C21 C20 57.6(9) . 4_565
C22 C21 H21A 165.6 4_565 .
N13 C21 H21A 108.5 . .
C20 C21 H21A 51.3 4_565 .
C22 C21 H21B 84.6 4_565 .
N13 C21 H21B 109.9 . .
C20 C21 H21B 130.4 4_565 .
H21A C21 H21B 109.5 . .
C22 C21 H21C 61.5 4_565 .
N13 C21 H21C 110.0 . .
C20 C21 H21C 120.0 4_565 .
H21A C21 H21C 109.5 . .
H21B C21 H21C 109.5 . .
C23 O12 C24 57.9(15) . 4_565
C24 N14 C24 162(2) 4_565 .
C24 N14 C25 66.8(14) 4_565 .
C24 N14 C25 126.0(15) . .
C24 N14 C25 126.0(15) 4_565 4_565
C24 N14 C25 66.8(14) . 4_565
C25 N14 C25 60(2) . 4_565
C24 N14 C23 54.3(13) 4_565 .
C24 N14 C23 110.7(15) . .
C25 N14 C23 120.9(13) . .
C25 N14 C23 169.9(15) 4_565 .
C24 N14 C23 110.7(15) 4_565 4_565
C24 N14 C23 54.3(13) . 4_565
C25 N14 C23 169.9(15) . 4_565
C25 N14 C23 120.9(13) 4_565 4_565
C23 N14 C23 56.6(16) . 4_565
C25 C25 N14 60.2(10) 4_565 .
C25 C25 C24 115.4(9) 4_565 4_565
N14 C25 C24 55.5(9) . 4_565
C25 C25 H25A 46.7 4_565 .
N14 C25 H25A 106.0 . .
C24 C25 H25A 161.4 4_565 .
C25 C25 H25B 135.2 4_565 .
N14 C25 H25B 111.1 . .
C24 C25 H25B 76.8 4_565 .
H25A C25 H25B 111.7 . .
C25 C25 H25C 115.0 4_565 .
N14 C25 H25C 108.0 . .
C24 C25 H25C 80.5 4_565 .
H25A C25 H25C 110.4 . .
H25B C25 H25C 109.5 . .
C23 C24 O12 58.5(12) 4_565 4_565
C23 C24 N14 64.6(10) 4_565 .
O12 C24 N14 122.8(19) 4_565 .
C23 C24 C25 122.0(13) 4_565 4_565
O12 C24 C25 170(2) 4_565 4_565
N14 C24 C25 57.7(9) . 4_565
C23 C24 H24A 51.3 4_565 .
O12 C24 H24A 19.9 4_565 .
N14 C24 H24A 114.0 . .
C25 C24 H24A 168.5 4_565 .
C23 C24 H24B 137.6 4_565 .
O12 C24 H24B 118.2 4_565 .
N14 C24 H24B 106.7 . .
C25 C24 H24B 68.5 4_565 .
H24A C24 H24B 109.5 . .
C23 C24 H24C 112.7 4_565 .
O12 C24 H24C 89.5 4_565 .
N14 C24 H24C 107.6 . .
C25 C24 H24C 81.5 4_565 .
H24A C24 H24C 109.5 . .
H24B C24 H24C 109.5 . .
C24 C23 O12 63.6(13) 4_565 .
C24 C23 C23 122.5(9) 4_565 4_565
O12 C23 C23 167.9(11) . 4_565
C24 C23 N14 61.1(9) 4_565 .
O12 C23 N14 124.4(18) . .
C23 C23 N14 61.7(8) 4_565 .
C24 C23 H23A 171.1 4_565 .
O12 C23 H23A 116.3 . .
C23 C23 H23A 59.5 4_565 .
N14 C23 H23A 119.1 . .

loop_
_geom_bond_atom_site_label_1
_geom_bond_atom_site_label_2
_geom_bond_distance
_geom_bond_site_symmetry_2
O2A O2'W 0.95(13) .
O2A O2'W 1.42(13) 3_656
O2A O2A 1.6(3) 3_656
O2A O2B 1.79(15) .
O2'W O2A 1.42(13) 3_656
O2'W O2B 1.50(6) .
O2'W O2'W 1.78(7) 3_656
C14 O9 1.278(2) .
C14 N11 1.448(2) .
C14 H14A 0.9500 .
C15 N11 1.465(5) .
C15 H15A 0.9800 .
C15 H15B 0.9800 .
C15 H15C 0.9800 .
C16 N11 1.473(5) .
C16 H16A 0.9800 .
C16 H16B 0.9800 .
C16 H16C 0.9800 .
O9 Zn2 2.051(4) .
C14' N11' 1.446(2) .
C14' H14B 0.9500 .
C15' N11' 1.462(5) .
C15' H15D 0.9800 .
C15' H15E 0.9800 .
C15' H15F 0.9800 .
C16' N11' 1.471(5) .
C16' H16D 0.9800 .
C16' H16E 0.9800 .
C16' H16F 0.9800 .
O1W O1W 1.09(4) 3_556
O1W O1'W 1.23(4) .
O1W O1'W 1.48(4) 3_556
O1'W O1W 1.48(4) 3_556
C1 N4 1.330(7) .
C1 N1 1.334(6) .
C1 N5 1.355(7) .
C2 N10 1.339(7) .
C2 N6 1.351(6) .
C2 N9 1.352(6) .
C3 O1 1.242(6) .
C3 O2 1.279(6) .
C3 C4 1.499(7) .
C4 C7 1.392(6) .
C4 C5 1.404(7) .
C5 C8 1.393(6) .
C5 C6 1.505(7) .
C6 O3 1.254(7) .
C6 O4 1.282(6) .
C7 C4 1.392(6) 4_565
C7 H7 0.9500 .
C8 C5 1.393(6) 4_565
C8 H8 0.9500 .
C9 O6 1.233(6) .
C9 O5 1.282(6) .
C9 C10 1.512(7) .
C10 C11 1.397(7) .
C10 C12 1.406(7) 3_557
C11 C12 1.393(7) .
C11 H11 0.9500 .
C12 C10 1.406(7) 3_557
C12 C13 1.507(7) .
C13 O8 1.244(6) .
C13 O7 1.263(6) .
C17 O10 1.246(7) .
C17 N12 1.313(8) .
C17 H17 0.9500 .
C18 N12 1.446(9) .
C18 H18A 0.9800 .
C18 H18B 0.9800 .
C18 H18C 0.9800 .
C19 N12 1.473(9) .
C19 H19A 0.9800 .
C19 H19B 0.9800 .
C19 H19C 0.9800 .
N1 N2 1.361(6) .
N1 Zn1 1.945(4) .
N2 N3 1.292(7) .
N3 N4 1.366(6) .
N4 Zn3 2.004(4) 1_455
N5 H5A 0.9100 .
N5 H5B 0.9100 .
N6 N7 1.350(6) .
N6 Zn1 2.014(4) .
N7 N8 1.292(5) .
N7 Zn2 2.157(4) .
N8 N9 1.356(6) .
N9 Zn3 2.026(4) .
N10 H10A 0.9100 .
N10 H10B 0.9100 .
O1 Zn2 2.158(4) .
O2 Zn1 1.947(4) .
O4 Zn3 1.948(4) 1_556
O5 Zn1 2.008(4) .
O5 Zn2 2.149(3) .
O7 Zn3 1.964(4) 3_556
O8 Zn2 2.035(3) 3_557
O10 Zn2 2.046(4) .
Zn2 O8 2.035(3) 3_557
Zn3 O4 1.948(4) 1_554
Zn3 O7 1.964(4) 3_556
Zn3 N4 2.004(4) 1_655
N13 C21 1.357(12) 4_565
N13 C21 1.357(12) .
N13 C20 1.371(15) 4_565
N13 C20 1.371(15) .
N13 C22 1.424(14) .
N13 C22 1.424(13) 4_565
O11 C20 1.268(10) .
O11 C20 1.268(10) 4_565
C22 C21 1.20(2) 4_565
C22 C22 1.71(3) 4_565
C22 H22A 0.9599 .
C22 H22B 0.9600 .
C22 H22C 0.9601 .
C20 C20 1.31(4) 4_565
C20 C21 1.48(3) 4_565
C20 H20A 0.9599 .
C21 C22 1.20(2) 4_565
C21 C20 1.48(3) 4_565
C21 H21A 0.9599 .
C21 H21B 0.9601 .
C21 H21C 0.9599 .
O12 C23 1.270(10) .
O12 C24 1.33(2) 4_565
N14 C24 1.359(13) 4_565
N14 C24 1.359(13) .
N14 C25 1.393(14) .
N14 C25 1.393(14) 4_565
N14 C23 1.401(16) .
N14 C23 1.401(16) 4_565
C25 C25 1.38(4) 4_565
C25 C24 1.51(3) 4_565
C25 H25A 1.0095 .
C25 H25B 0.9601 .
C25 H25C 0.9601 .
C24 C23 1.26(3) 4_565
C24 O12 1.33(2) 4_565
C24 C25 1.51(3) 4_565
C24 H24A 0.9600 .
C24 H24B 0.9600 .
C24 H24C 0.9601 .
C23 C24 1.26(3) 4_565
C23 C23 1.33(3) 4_565
C23 H23A 0.9601 .
